data_4309356
loop_
_publ_author_name
'Neil Burford'
'Jeff C. Landry'
'Michael J. Ferguson'
'Robert McDonald'

_publ_contact_author_address
;Department of Chemistry
Dalhousie University
Halifax, NS
CANADA
B3H 4J3
;
_publ_contact_author_email neil.burford@dal.ca
_publ_contact_author_fax 902-494-1310
_publ_contact_author_name 'Neil Burford'
_publ_contact_author_phone 902-494-3190
_publ_section_title
;
Synthesis of cyclo-2,4,6-Triarsa-1,3,5-triazanes
from cyclo-2,4-Diarsa-1,3-diazanes Demonstrating the General Influence of
Substituent Steric Strain on the Relative Stability of Pnictazane Oligomers
;
_journal_name_full 'Inorganic Chemistry'
_journal_page_first 5897
_journal_page_last 5902
_journal_paper_doi 10.1021/ic050532m
_journal_volume 44
_journal_year 2005
_chemical_formula_moiety 'C36 H51 As3 Cl3 N3'
_chemical_formula_sum 'C36 H51 As3 Cl3 N3'
_chemical_formula_weight 856.91
_chemical_melting_point 418.5(15)
_chemical_name_common 'DippNAsCl trimer'
_space_group_IT_number 14
_symmetry_cell_setting monoclinic
_symmetry_Int_Tables_number 14
_symmetry_space_group_name_Hall '-P 2yn'
_symmetry_space_group_name_H-M 'P 1 21/n 1'
_atom_sites_solution_hydrogens geom
_atom_sites_solution_primary direct
_atom_sites_solution_secondary difmap
_audit_creation_method SHELXL-97
_cell_angle_alpha 90.00
_cell_angle_beta 111.852(2)
_cell_angle_gamma 90.00
_cell_formula_units_Z 4
_cell_length_a 12.2049(14)
_cell_length_b 21.386(2)
_cell_length_c 16.3283(19)
_cell_measurement_temperature 193(2)
_cell_measurement_theta_max 26.364
_cell_measurement_theta_min 2.332
_cell_volume 3955.7(7)
_computing_structure_refinement 'SHELXL-97 (Sheldrick, 1997)'
_diffrn_ambient_temperature 193(2)
_diffrn_measured_fraction_theta_full 1.000
_diffrn_measured_fraction_theta_max 1.000
_diffrn_radiation_monochromator graphite
_diffrn_radiation_probe x-ray
_diffrn_radiation_type MoK\a
_diffrn_radiation_wavelength 0.71073
_diffrn_reflns_av_R_equivalents 0.0449
_diffrn_reflns_av_sigmaI/netI 0.0384
_diffrn_reflns_limit_h_max 15
_diffrn_reflns_limit_h_min -15
_diffrn_reflns_limit_k_max 26
_diffrn_reflns_limit_k_min -26
_diffrn_reflns_limit_l_max 20
_diffrn_reflns_limit_l_min -20
_diffrn_reflns_number 30028
_diffrn_reflns_theta_full 26.38
_diffrn_reflns_theta_max 26.38
_diffrn_reflns_theta_min 1.65
_diffrn_source 'fine-focus sealed tube'
_exptl_absorpt_coefficient_mu 2.750
_exptl_absorpt_correction_T_max 0.8100
_exptl_absorpt_correction_T_min 0.4059
_exptl_absorpt_correction_type none
_exptl_absorpt_process_details emperical
_exptl_crystal_colour Colourless
_exptl_crystal_density_diffrn 1.439
_exptl_crystal_density_method 'not measured'
_exptl_crystal_description Fragment
_exptl_crystal_F_000 1752
_exptl_crystal_size_max 0.40
_exptl_crystal_size_mid 0.34
_exptl_crystal_size_min 0.08
_refine_diff_density_max 0.817
_refine_diff_density_min -0.295
_refine_diff_density_rms 0.076
_refine_ls_extinction_method none
_refine_ls_goodness_of_fit_ref 1.034
_refine_ls_hydrogen_treatment mixed
_refine_ls_matrix_type full
_refine_ls_number_parameters 406
_refine_ls_number_reflns 8104
_refine_ls_number_restraints 0
_refine_ls_restrained_S_all 1.034
_refine_ls_R_factor_all 0.0495
_refine_ls_R_factor_gt 0.0310
_refine_ls_shift/su_max 0.001
_refine_ls_shift/su_mean 0.000
_refine_ls_structure_factor_coef Fsqd
_refine_ls_weighting_details 'calc w=1/[\s^2^(Fo^2^)+(0.0376P)^2^+0.7467P] where P=(Fo^2^+2Fc^2^)/3'
_refine_ls_weighting_scheme calc
_refine_ls_wR_factor_gt 0.0684
_refine_ls_wR_factor_ref 0.0752
_reflns_number_gt 6329
_reflns_number_total 8104
_reflns_threshold_expression >2sigma(I)
_cod_data_source_file ic050532msi20050407_085836_5.cif
_cod_data_source_block dal04g2
_cod_depositor_comments
;
The following automatic conversions were performed:
_chemical_melting_point value '417-420' changed to '418.5(15)' - took
average value and fixed precision.
Automatic conversion script
Id: cif_fix_values 1391 2010-09-07 12:51:13Z saulius 
;
_cod_original_cell_volume 3955.7(8)
_cod_database_code 4309356

loop_
_symmetry_equiv_pos_as_xyz
'x, y, z'
'-x+1/2, y+1/2, -z+1/2'
'-x, -y, -z'
'x-1/2, -y-1/2, z-1/2'

loop_
_atom_site_label
_atom_site_type_symbol
_atom_site_fract_x
_atom_site_fract_y
_atom_site_fract_z
_atom_site_U_iso_or_equiv
_atom_site_adp_type
_atom_site_occupancy
_atom_site_symmetry_multiplicity
_atom_site_calc_flag
_atom_site_refinement_flags
_atom_site_disorder_assembly
_atom_site_disorder_group
As1 As 0.12775(2) 0.038976(12) 0.182744(17) 0.02683(7) Uani 1 1 d . . .
As2 As 0.04029(2) 0.064038(12) 0.352504(17) 0.02642(7) Uani 1 1 d . . .
As3 As 0.27139(2) 0.142019(13) 0.340703(17) 0.02944(8) Uani 1 1 d . . .
Cl1 Cl 0.27248(7) -0.03080(3) 0.20867(5) 0.04605(19) Uani 1 1 d . . .
Cl2 Cl -0.11713(6) 0.12002(4) 0.26370(5) 0.04490(19) Uani 1 1 d . . .
Cl3 Cl 0.39119(7) 0.06369(4) 0.41020(5) 0.0473(2) Uani 1 1 d . . .
N1 N 0.08011(18) 0.01747(9) 0.27398(13) 0.0247(5) Uani 1 1 d . . .
N2 N 0.15133(18) 0.12642(9) 0.37918(13) 0.0248(5) Uani 1 1 d . . .
N3 N 0.20603(18) 0.11184(9) 0.22744(13) 0.0242(4) Uani 1 1 d . . .
C11 C 0.0294(2) -0.04555(12) 0.26113(17) 0.0283(6) Uani 1 1 d . . .
C12 C -0.0749(2) -0.05862(13) 0.18919(17) 0.0318(6) Uani 1 1 d . . .
C13 C -0.1142(3) -0.12049(14) 0.1772(2) 0.0445(8) Uani 1 1 d . . .
H13 H -0.1846 -0.1305 0.1288 0.053 Uiso 1 1 calc R . .
C14 C -0.0543(3) -0.16700(15) 0.2331(2) 0.0541(9) Uani 1 1 d . . .
H14 H -0.0829 -0.2087 0.2229 0.065 Uiso 1 1 calc R . .
C15 C 0.0474(3) -0.15373(14) 0.3043(2) 0.0472(8) Uani 1 1 d . . .
H15 H 0.0878 -0.1865 0.3431 0.057 Uiso 1 1 calc R . .
C16 C 0.0918(3) -0.09321(13) 0.32024(18) 0.0352(6) Uani 1 1 d . . .
C17 C -0.1488(2) -0.01089(14) 0.12278(17) 0.0343(6) Uani 1 1 d . . .
H17 H -0.1110 0.0310 0.1406 0.041 Uiso 1 1 calc R . .
C17A C -0.1528(3) -0.02518(15) 0.02990(18) 0.0445(8) Uani 1 1 d . . .
H17A H -0.0722 -0.0264 0.0305 0.053 Uiso 1 1 calc R . .
H17B H -0.1978 0.0075 -0.0108 0.053 Uiso 1 1 calc R . .
H17C H -0.1909 -0.0658 0.0105 0.053 Uiso 1 1 calc R . .
C17B C -0.2740(3) -0.00707(18) 0.1218(2) 0.0574(9) Uani 1 1 d . . .
H17D H -0.2710 0.0010 0.1817 0.069 Uiso 1 1 calc R . .
H17E H -0.3150 -0.0467 0.1004 0.069 Uiso 1 1 calc R . .
H17F H -0.3166 0.0269 0.0827 0.069 Uiso 1 1 calc R . .
C18 C 0.2022(3) -0.08149(14) 0.4003(2) 0.0478(8) Uani 1 1 d . . .
H18 H 0.2241 -0.0364 0.4001 0.057 Uiso 1 1 calc R . .
C18A C 0.3060(3) -0.12086(17) 0.4005(3) 0.0668(11) Uani 1 1 d . . .
H18A H 0.3228 -0.1116 0.3476 0.080 Uiso 1 1 calc R . .
H18B H 0.2865 -0.1653 0.4009 0.080 Uiso 1 1 calc R . .
H18C H 0.3755 -0.1111 0.4532 0.080 Uiso 1 1 calc R . .
C18B C 0.1793(4) -0.09404(19) 0.4846(2) 0.0708(11) Uani 1 1 d . . .
H18D H 0.1134 -0.0680 0.4850 0.085 Uiso 1 1 calc R . .
H18E H 0.2502 -0.0839 0.5360 0.085 Uiso 1 1 calc R . .
H18F H 0.1596 -0.1383 0.4868 0.085 Uiso 1 1 calc R . .
C21 C 0.1530(2) 0.16607(12) 0.45236(16) 0.0259(5) Uani 1 1 d . . .
C22 C 0.1951(2) 0.14178(12) 0.53927(16) 0.0277(6) Uani 1 1 d . . .
C23 C 0.1932(2) 0.18105(13) 0.60652(18) 0.0356(7) Uani 1 1 d . . .
H23 H 0.2184 0.1652 0.6650 0.043 Uiso 1 1 calc R . .
C24 C 0.1561(3) 0.24199(14) 0.59098(19) 0.0421(7) Uani 1 1 d . . .
H24 H 0.1574 0.2680 0.6385 0.050 Uiso 1 1 calc R . .
C25 C 0.1168(3) 0.26532(14) 0.50635(19) 0.0410(7) Uani 1 1 d . . .
H25 H 0.0918 0.3076 0.4961 0.049 Uiso 1 1 calc R . .
C26 C 0.1131(2) 0.22797(12) 0.43550(17) 0.0313(6) Uani 1 1 d . . .
C27 C 0.2441(2) 0.07620(12) 0.56423(17) 0.0309(6) Uani 1 1 d . . .
H27 H 0.2368 0.0536 0.5088 0.037 Uiso 1 1 calc R . .
C27A C 0.3751(3) 0.07783(14) 0.6244(2) 0.0442(8) Uani 1 1 d . . .
H27A H 0.4196 0.1010 0.5951 0.053 Uiso 1 1 calc R . .
H27B H 0.4055 0.0350 0.6364 0.053 Uiso 1 1 calc R . .
H27C H 0.3840 0.0985 0.6801 0.053 Uiso 1 1 calc R . .
C27B C 0.1740(3) 0.04012(15) 0.6087(2) 0.0493(8) Uani 1 1 d . . .
H27D H 0.0908 0.0385 0.5693 0.059 Uiso 1 1 calc R . .
H27E H 0.1809 0.0611 0.6638 0.059 Uiso 1 1 calc R . .
H27F H 0.2052 -0.0025 0.6218 0.059 Uiso 1 1 calc R . .
C28 C 0.0633(3) 0.25660(13) 0.34338(18) 0.0398(7) Uani 1 1 d . . .
H28 H 0.0591 0.2229 0.2999 0.048 Uiso 1 1 calc R . .
C28A C 0.1441(3) 0.30814(15) 0.3333(2) 0.0615(10) Uani 1 1 d . . .
H28A H 0.1114 0.3249 0.2731 0.074 Uiso 1 1 calc R . .
H28B H 0.2228 0.2908 0.3446 0.074 Uiso 1 1 calc R . .
H28C H 0.1501 0.3417 0.3756 0.074 Uiso 1 1 calc R . .
C28B C -0.0609(3) 0.28138(16) 0.3224(2) 0.0619(10) Uani 1 1 d . . .
H28D H -0.1122 0.2472 0.3266 0.074 Uiso 1 1 calc R . .
H28E H -0.0915 0.2986 0.2625 0.074 Uiso 1 1 calc R . .
H28F H -0.0592 0.3143 0.3647 0.074 Uiso 1 1 calc R . .
C31 C 0.2323(2) 0.14688(11) 0.15990(16) 0.0254(5) Uani 1 1 d . . .
C32 C 0.1397(2) 0.18046(12) 0.09616(17) 0.0294(6) Uani 1 1 d . . .
C33 C 0.1647(3) 0.21129(12) 0.03011(18) 0.0363(7) Uani 1 1 d . . .
H33 H 0.1034 0.2334 -0.0141 0.044 Uiso 1 1 calc R . .
C34 C 0.2762(3) 0.21059(13) 0.02702(18) 0.0393(7) Uani 1 1 d . . .
H34 H 0.2915 0.2325 -0.0182 0.047 Uiso 1 1 calc R . .
C35 C 0.3647(3) 0.17807(13) 0.08975(19) 0.0385(7) Uani 1 1 d . . .
H35 H 0.4415 0.1784 0.0878 0.046 Uiso 1 1 calc R . .
C36 C 0.3455(2) 0.14452(12) 0.15641(18) 0.0320(6) Uani 1 1 d . . .
C37 C 0.0156(3) 0.18375(13) 0.09551(19) 0.0375(7) Uani 1 1 d . . .
H37 H 0.0162 0.1650 0.1518 0.045 Uiso 1 1 calc R . .
C37A C -0.0719(3) 0.14636(16) 0.0183(2) 0.0547(9) Uani 1 1 d . . .
H37A H -0.0457 0.1028 0.0220 0.066 Uiso 1 1 calc R . .
H37B H -0.0751 0.1645 -0.0377 0.066 Uiso 1 1 calc R . .
H37C H -0.1505 0.1480 0.0214 0.066 Uiso 1 1 calc R . .
C37B C -0.0279(3) 0.25155(15) 0.0908(2) 0.0527(9) Uani 1 1 d . . .
H37D H -0.1084 0.2519 0.0904 0.063 Uiso 1 1 calc R . .
H37E H -0.0273 0.2713 0.0368 0.063 Uiso 1 1 calc R . .
H37F H 0.0244 0.2748 0.1423 0.063 Uiso 1 1 calc R . .
C38 C 0.4459(3) 0.10756(15) 0.2206(2) 0.0440(7) Uani 1 1 d . . .
H38 H 0.4128 0.0811 0.2564 0.053 Uiso 1 1 calc R . .
C38A C 0.5012(4) 0.06364(19) 0.1727(3) 0.0751(13) Uani 1 1 d . . .
H38A H 0.5656 0.0401 0.2161 0.090 Uiso 1 1 calc R . .
H38B H 0.5323 0.0882 0.1355 0.090 Uiso 1 1 calc R . .
H38C H 0.4411 0.0345 0.1357 0.090 Uiso 1 1 calc R . .
C38B C 0.5400(3) 0.15011(19) 0.2844(3) 0.0705(12) Uani 1 1 d . . .
H38D H 0.5034 0.1773 0.3154 0.085 Uiso 1 1 calc R . .
H38E H 0.5757 0.1758 0.2513 0.085 Uiso 1 1 calc R . .
H38F H 0.6011 0.1245 0.3274 0.085 Uiso 1 1 calc R . .

loop_
_atom_site_aniso_label
_atom_site_aniso_U_11
_atom_site_aniso_U_22
_atom_site_aniso_U_33
_atom_site_aniso_U_23
_atom_site_aniso_U_13
_atom_site_aniso_U_12
As1 0.03146(15) 0.02689(14) 0.02438(14) -0.00071(11) 0.01296(12) -0.00018(11)
As2 0.02774(15) 0.02908(14) 0.02471(14) -0.00357(11) 0.01238(11) -0.00439(11)
As3 0.02760(16) 0.03631(16) 0.02531(14) -0.00228(11) 0.01089(12) -0.00669(11)
Cl1 0.0551(5) 0.0378(4) 0.0572(5) 0.0046(3) 0.0347(4) 0.0144(3)
Cl2 0.0296(4) 0.0445(4) 0.0537(5) -0.0119(3) 0.0075(3) 0.0065(3)
Cl3 0.0315(4) 0.0732(5) 0.0358(4) 0.0141(4) 0.0109(3) 0.0132(4)
N1 0.0293(12) 0.0225(11) 0.0235(11) -0.0012(8) 0.0114(9) -0.0002(9)
N2 0.0251(12) 0.0307(11) 0.0214(10) -0.0039(9) 0.0118(9) -0.0023(9)
N3 0.0265(12) 0.0257(11) 0.0215(10) 0.0006(8) 0.0103(9) -0.0007(9)
C11 0.0333(15) 0.0255(13) 0.0317(14) -0.0019(11) 0.0184(12) -0.0022(11)
C12 0.0339(16) 0.0355(15) 0.0292(14) -0.0071(12) 0.0156(12) -0.0054(12)
C13 0.051(2) 0.0435(18) 0.0420(17) -0.0117(14) 0.0201(16) -0.0183(15)
C14 0.081(3) 0.0304(17) 0.057(2) -0.0083(15) 0.033(2) -0.0208(17)
C15 0.065(2) 0.0288(16) 0.0511(19) 0.0028(14) 0.0253(18) -0.0015(15)
C16 0.0436(17) 0.0283(14) 0.0369(15) 0.0013(12) 0.0186(14) 0.0018(12)
C17 0.0315(16) 0.0421(16) 0.0283(14) -0.0061(12) 0.0100(12) -0.0025(12)
C17A 0.051(2) 0.0509(19) 0.0301(15) -0.0086(14) 0.0131(14) -0.0069(15)
C17B 0.0361(19) 0.081(3) 0.054(2) -0.0119(19) 0.0158(16) 0.0038(17)
C18 0.051(2) 0.0313(16) 0.0500(19) 0.0116(14) 0.0054(16) 0.0062(14)
C18A 0.056(2) 0.062(2) 0.076(3) 0.027(2) 0.017(2) 0.0147(19)
C18B 0.083(3) 0.074(3) 0.045(2) 0.0029(19) 0.012(2) 0.026(2)
C21 0.0242(14) 0.0301(13) 0.0250(13) -0.0051(11) 0.0109(11) -0.0044(11)
C22 0.0227(14) 0.0352(14) 0.0261(13) -0.0026(11) 0.0100(11) -0.0054(11)
C23 0.0353(16) 0.0471(17) 0.0240(14) -0.0033(12) 0.0105(12) -0.0024(13)
C24 0.0467(19) 0.0482(18) 0.0329(16) -0.0125(14) 0.0166(14) 0.0041(14)
C25 0.0421(18) 0.0379(16) 0.0411(17) -0.0055(13) 0.0134(14) 0.0081(13)
C26 0.0309(15) 0.0329(14) 0.0286(14) -0.0024(11) 0.0092(12) -0.0006(12)
C27 0.0368(16) 0.0310(14) 0.0246(13) 0.0019(11) 0.0111(12) -0.0035(12)
C27A 0.0406(18) 0.0434(18) 0.0385(17) 0.0025(14) 0.0031(14) 0.0048(14)
C27B 0.067(2) 0.0461(19) 0.0421(18) 0.0024(15) 0.0286(17) -0.0104(16)
C28 0.0486(19) 0.0312(15) 0.0321(15) 0.0008(12) 0.0062(14) 0.0046(13)
C28A 0.087(3) 0.046(2) 0.0403(19) 0.0068(15) 0.0107(19) -0.0153(19)
C28B 0.062(2) 0.052(2) 0.049(2) -0.0023(16) -0.0047(18) 0.0204(18)
C31 0.0306(15) 0.0232(12) 0.0253(13) -0.0013(10) 0.0136(11) -0.0021(10)
C32 0.0371(16) 0.0253(13) 0.0274(14) -0.0032(11) 0.0140(12) 0.0008(11)
C33 0.0531(19) 0.0260(14) 0.0293(14) 0.0033(11) 0.0145(14) 0.0015(13)
C34 0.061(2) 0.0318(15) 0.0333(15) -0.0012(12) 0.0267(15) -0.0107(14)
C35 0.0431(18) 0.0415(17) 0.0395(16) -0.0043(13) 0.0254(15) -0.0092(14)
C36 0.0351(16) 0.0317(14) 0.0349(15) -0.0039(12) 0.0197(13) -0.0040(12)
C37 0.0368(17) 0.0378(16) 0.0365(16) 0.0085(13) 0.0120(13) 0.0072(13)
C37A 0.041(2) 0.053(2) 0.060(2) 0.0025(17) 0.0070(17) 0.0018(16)
C37B 0.052(2) 0.049(2) 0.058(2) 0.0031(16) 0.0226(17) 0.0154(16)
C38 0.0317(17) 0.056(2) 0.0496(18) 0.0098(15) 0.0212(15) 0.0050(14)
C38A 0.071(3) 0.086(3) 0.093(3) 0.032(2) 0.059(2) 0.039(2)
C38B 0.038(2) 0.098(3) 0.065(2) 0.023(2) 0.0079(18) -0.011(2)

loop_
_atom_type_symbol
_atom_type_description
_atom_type_scat_dispersion_real
_atom_type_scat_dispersion_imag
_atom_type_scat_source
C C 0.0033 0.0016 'International Tables Vol C Tables 4.2.6.8 and 6.1.1.4'
H H 0.0000 0.0000 'International Tables Vol C Tables 4.2.6.8 and 6.1.1.4'
N N 0.0061 0.0033 'International Tables Vol C Tables 4.2.6.8 and 6.1.1.4'
Cl Cl 0.1484 0.1585 'International Tables Vol C Tables 4.2.6.8 and 6.1.1.4'
As As 0.0499 2.0058 'International Tables Vol C Tables 4.2.6.8 and 6.1.1.4'

loop_
_geom_angle_atom_site_label_1
_geom_angle_atom_site_label_2
_geom_angle_atom_site_label_3
_geom_angle
_geom_angle_site_symmetry_1
_geom_angle_site_symmetry_3
_geom_angle_publ_flag
N3 As1 N1 99.47(9) . . ?
N3 As1 Cl1 103.59(7) . . ?
N1 As1 Cl1 98.34(7) . . ?
N1 As2 N2 101.37(9) . . ?
N1 As2 Cl2 102.84(7) . . ?
N2 As2 Cl2 98.22(7) . . ?
N2 As3 N3 100.29(9) . . ?
N2 As3 Cl3 98.36(7) . . ?
N3 As3 Cl3 101.81(7) . . ?
C11 N1 As2 113.18(16) . . ?
C11 N1 As1 110.88(15) . . ?
As2 N1 As1 132.54(11) . . ?
C21 N2 As3 114.02(15) . . ?
C21 N2 As2 113.63(15) . . ?
As3 N2 As2 131.84(11) . . ?
C31 N3 As1 111.31(15) . . ?
C31 N3 As3 116.33(15) . . ?
As1 N3 As3 131.81(11) . . ?
C12 C11 C16 121.2(2) . . ?
C12 C11 N1 120.5(2) . . ?
C16 C11 N1 118.3(2) . . ?
C13 C12 C11 117.6(3) . . ?
C13 C12 C17 117.1(3) . . ?
C11 C12 C17 125.3(2) . . ?
C14 C13 C12 121.8(3) . . ?
C13 C14 C15 120.3(3) . . ?
C14 C15 C16 121.1(3) . . ?
C15 C16 C11 118.0(3) . . ?
C15 C16 C18 118.5(3) . . ?
C11 C16 C18 123.5(2) . . ?
C12 C17 C17B 111.7(2) . . ?
C12 C17 C17A 111.4(2) . . ?
C17B C17 C17A 109.8(2) . . ?
C16 C18 C18A 112.6(3) . . ?
C16 C18 C18B 110.4(3) . . ?
C18A C18 C18B 109.4(3) . . ?
C26 C21 C22 120.9(2) . . ?
C26 C21 N2 119.3(2) . . ?
C22 C21 N2 119.8(2) . . ?
C23 C22 C21 117.6(2) . . ?
C23 C22 C27 117.8(2) . . ?
C21 C22 C27 124.6(2) . . ?
C24 C23 C22 122.0(3) . . ?
C23 C24 C25 119.8(3) . . ?
C24 C25 C26 121.2(3) . . ?
C25 C26 C21 118.5(2) . . ?
C25 C26 C28 117.8(2) . . ?
C21 C26 C28 123.7(2) . . ?
C22 C27 C27B 111.2(2) . . ?
C22 C27 C27A 111.3(2) . . ?
C27B C27 C27A 110.1(2) . . ?
C28B C28 C26 111.1(3) . . ?
C28B C28 C28A 110.7(3) . . ?
C26 C28 C28A 111.1(2) . . ?
C36 C31 C32 121.1(2) . . ?
C36 C31 N3 120.4(2) . . ?
C32 C31 N3 118.4(2) . . ?
C33 C32 C31 117.8(3) . . ?
C33 C32 C37 118.7(2) . . ?
C31 C32 C37 123.5(2) . . ?
C34 C33 C32 121.8(3) . . ?
C35 C34 C33 119.4(3) . . ?
C34 C35 C36 122.1(3) . . ?
C35 C36 C31 117.8(3) . . ?
C35 C36 C38 119.0(3) . . ?
C31 C36 C38 123.2(2) . . ?
C32 C37 C37B 111.8(2) . . ?
C32 C37 C37A 111.7(2) . . ?
C37B C37 C37A 109.2(2) . . ?
C36 C38 C38B 111.8(3) . . ?
C36 C38 C38A 111.4(3) . . ?
C38B C38 C38A 110.5(3) . . ?

loop_
_geom_bond_atom_site_label_1
_geom_bond_atom_site_label_2
_geom_bond_distance
_geom_bond_site_symmetry_2
_geom_bond_publ_flag
As1 N3 1.831(2) . ?
As1 N1 1.848(2) . ?
As1 Cl1 2.2292(8) . ?
As2 N1 1.826(2) . ?
As2 N2 1.835(2) . ?
As2 Cl2 2.2701(8) . ?
As3 N2 1.827(2) . ?
As3 N3 1.837(2) . ?
As3 Cl3 2.2352(8) . ?
N1 C11 1.465(3) . ?
N2 C21 1.459(3) . ?
N3 C31 1.464(3) . ?
C11 C12 1.402(4) . ?
C11 C16 1.415(4) . ?
C12 C13 1.396(4) . ?
C12 C17 1.518(4) . ?
C13 C14 1.364(5) . ?
C14 C15 1.378(4) . ?
C15 C16 1.390(4) . ?
C16 C18 1.508(4) . ?
C17 C17B 1.525(4) . ?
C17 C17A 1.530(4) . ?
C18 C18A 1.520(5) . ?
C18 C18B 1.527(5) . ?
C21 C26 1.402(4) . ?
C21 C22 1.416(3) . ?
C22 C23 1.389(4) . ?
C22 C27 1.520(4) . ?
C23 C24 1.372(4) . ?
C24 C25 1.377(4) . ?
C25 C26 1.393(4) . ?
C26 C28 1.525(4) . ?
C27 C27B 1.522(4) . ?
C27 C27A 1.535(4) . ?
C28 C28B 1.520(4) . ?
C28 C28A 1.528(4) . ?
C31 C36 1.406(4) . ?
C31 C32 1.414(3) . ?
C32 C33 1.391(4) . ?
C32 C37 1.513(4) . ?
C33 C34 1.381(4) . ?
C34 C35 1.369(4) . ?
C35 C36 1.394(4) . ?
C36 C38 1.506(4) . ?
C37 C37B 1.536(4) . ?
C37 C37A 1.538(4) . ?
C38 C38B 1.531(5) . ?
C38 C38A 1.531(5) . ?

loop_
_geom_torsion_atom_site_label_1
_geom_torsion_atom_site_label_2
_geom_torsion_atom_site_label_3
_geom_torsion_atom_site_label_4
_geom_torsion
_geom_torsion_site_symmetry_1
_geom_torsion_site_symmetry_2
_geom_torsion_site_symmetry_3
_geom_torsion_site_symmetry_4
_geom_torsion_publ_flag
N2 As2 N1 C11 162.70(17) . . . . ?
Cl2 As2 N1 C11 -96.04(16) . . . . ?
N2 As2 N1 As1 -40.52(17) . . . . ?
Cl2 As2 N1 As1 60.75(15) . . . . ?
N3 As1 N1 C11 -171.26(17) . . . . ?
Cl1 As1 N1 C11 -65.88(16) . . . . ?
N3 As1 N1 As2 31.56(16) . . . . ?
Cl1 As1 N1 As2 136.94(14) . . . . ?
N3 As3 N2 C21 -156.52(17) . . . . ?
Cl3 As3 N2 C21 99.77(16) . . . . ?
N3 As3 N2 As2 32.35(17) . . . . ?
Cl3 As3 N2 As2 -71.36(15) . . . . ?
N1 As2 N2 C21 -170.75(16) . . . . ?
Cl2 As2 N2 C21 84.29(16) . . . . ?
N1 As2 N2 As3 0.41(17) . . . . ?
Cl2 As2 N2 As3 -104.55(14) . . . . ?
N1 As1 N3 C31 -167.66(16) . . . . ?
Cl1 As1 N3 C31 91.29(16) . . . . ?
N1 As1 N3 As3 21.32(16) . . . . ?
Cl1 As1 N3 As3 -79.73(15) . . . . ?
N2 As3 N3 C31 142.71(17) . . . . ?
Cl3 As3 N3 C31 -116.40(16) . . . . ?
N2 As3 N3 As1 -46.63(16) . . . . ?
Cl3 As3 N3 As1 54.26(15) . . . . ?
As2 N1 C11 C12 97.3(2) . . . . ?
As1 N1 C11 C12 -64.6(3) . . . . ?
As2 N1 C11 C16 -86.0(2) . . . . ?
As1 N1 C11 C16 112.1(2) . . . . ?
C16 C11 C12 C13 -0.9(4) . . . . ?
N1 C11 C12 C13 175.7(2) . . . . ?
C16 C11 C12 C17 179.3(2) . . . . ?
N1 C11 C12 C17 -4.1(4) . . . . ?
C11 C12 C13 C14 0.2(4) . . . . ?
C17 C12 C13 C14 180.0(3) . . . . ?
C12 C13 C14 C15 0.6(5) . . . . ?
C13 C14 C15 C16 -0.7(5) . . . . ?
C14 C15 C16 C11 0.0(5) . . . . ?
C14 C15 C16 C18 178.8(3) . . . . ?
C12 C11 C16 C15 0.8(4) . . . . ?
N1 C11 C16 C15 -175.8(2) . . . . ?
C12 C11 C16 C18 -178.0(3) . . . . ?
N1 C11 C16 C18 5.4(4) . . . . ?
C13 C12 C17 C17B 60.3(3) . . . . ?
C11 C12 C17 C17B -120.0(3) . . . . ?
C13 C12 C17 C17A -62.9(3) . . . . ?
C11 C12 C17 C17A 116.8(3) . . . . ?
C15 C16 C18 C18A 57.7(4) . . . . ?
C11 C16 C18 C18A -123.5(3) . . . . ?
C15 C16 C18 C18B -64.8(4) . . . . ?
C11 C16 C18 C18B 113.9(3) . . . . ?
As3 N2 C21 C26 77.3(3) . . . . ?
As2 N2 C21 C26 -109.9(2) . . . . ?
As3 N2 C21 C22 -102.5(2) . . . . ?
As2 N2 C21 C22 70.3(3) . . . . ?
C26 C21 C22 C23 1.2(4) . . . . ?
N2 C21 C22 C23 -179.0(2) . . . . ?
C26 C21 C22 C27 -177.7(2) . . . . ?
N2 C21 C22 C27 2.1(4) . . . . ?
C21 C22 C23 C24 -2.2(4) . . . . ?
C27 C22 C23 C24 176.8(3) . . . . ?
C22 C23 C24 C25 1.4(5) . . . . ?
C23 C24 C25 C26 0.5(5) . . . . ?
C24 C25 C26 C21 -1.5(4) . . . . ?
C24 C25 C26 C28 177.4(3) . . . . ?
C22 C21 C26 C25 0.6(4) . . . . ?
N2 C21 C26 C25 -179.2(2) . . . . ?
C22 C21 C26 C28 -178.2(3) . . . . ?
N2 C21 C26 C28 2.0(4) . . . . ?
C23 C22 C27 C27B 59.6(3) . . . . ?
C21 C22 C27 C27B -121.4(3) . . . . ?
C23 C22 C27 C27A -63.4(3) . . . . ?
C21 C22 C27 C27A 115.5(3) . . . . ?
C25 C26 C28 C28B -56.2(4) . . . . ?
C21 C26 C28 C28B 122.6(3) . . . . ?
C25 C26 C28 C28A 67.6(4) . . . . ?
C21 C26 C28 C28A -113.6(3) . . . . ?
As1 N3 C31 C36 -100.3(2) . . . . ?
As3 N3 C31 C36 72.2(3) . . . . ?
As1 N3 C31 C32 76.6(2) . . . . ?
As3 N3 C31 C32 -110.8(2) . . . . ?
C36 C31 C32 C33 -0.3(4) . . . . ?
N3 C31 C32 C33 -177.2(2) . . . . ?
C36 C31 C32 C37 178.9(2) . . . . ?
N3 C31 C32 C37 1.9(4) . . . . ?
C31 C32 C33 C34 -1.3(4) . . . . ?
C37 C32 C33 C34 179.6(2) . . . . ?
C32 C33 C34 C35 0.9(4) . . . . ?
C33 C34 C35 C36 1.0(4) . . . . ?
C34 C35 C36 C31 -2.5(4) . . . . ?
C34 C35 C36 C38 177.3(3) . . . . ?
C32 C31 C36 C35 2.1(4) . . . . ?
N3 C31 C36 C35 179.0(2) . . . . ?
C32 C31 C36 C38 -177.7(2) . . . . ?
N3 C31 C36 C38 -0.8(4) . . . . ?
C33 C32 C37 C37B -52.8(3) . . . . ?
C31 C32 C37 C37B 128.1(3) . . . . ?
C33 C32 C37 C37A 69.9(3) . . . . ?
C31 C32 C37 C37A -109.3(3) . . . . ?
C35 C36 C38 C38B 71.6(3) . . . . ?
C31 C36 C38 C38B -108.6(3) . . . . ?
C35 C36 C38 C38A -52.6(4) . . . . ?
C31 C36 C38 C38A 127.1(3) . . . . ?

loop_
_cod_related_entry_id
_cod_related_entry_database
_cod_related_entry_code
1 ChemSpider 30660860
